data_7017615
loop_
_publ_author_name
'Gao, Hui'
'Zhang, Xian-Ming'

_publ_section_title
;
 Three novel Bi(iii) complexes with in situ generated anilate ligands:
 unusual oxidation of cyclohexanedione to dihydroxy benzoquinone.
;
_journal_issue 5
_journal_name_full 'Dalton transactions (Cambridge, England : 2003)'
_journal_page_first 1562
_journal_page_last 1567
_journal_paper_doi 10.1039/c1dt11258a
_journal_volume 41
_journal_year 2012
_chemical_formula_sum 'C26 H34 Bi2 N4 O20'
_chemical_formula_weight 1140.53
_chemical_name_systematic
;
?
;
_space_group_IT_number 2
_symmetry_cell_setting triclinic
_symmetry_space_group_name_Hall '-P 1'
_symmetry_space_group_name_H-M 'P -1'
_atom_sites_solution_hydrogens geom
_atom_sites_solution_primary direct
_atom_sites_solution_secondary difmap
_audit_creation_method SHELXL-97
_cell_angle_alpha 65.9780(10)
_cell_angle_beta 66.7680(10)
_cell_angle_gamma 63.3430(10)
_cell_formula_units_Z 1
_cell_length_a 9.6935(6)
_cell_length_b 10.0302(6)
_cell_length_c 11.5844(7)
_cell_measurement_reflns_used 3035
_cell_measurement_temperature 298(2)
_cell_measurement_theta_max 25.6
_cell_measurement_theta_min 2.3
_cell_volume 887.93(9)
_computing_structure_refinement 'SHELXL-97 (Sheldrick, 1997)'
_computing_structure_solution 'SHELXS-97 (Sheldrick, 1990)'
_diffrn_ambient_temperature 298(2)
_diffrn_measured_fraction_theta_full 0.968
_diffrn_measured_fraction_theta_max 0.968
_diffrn_measurement_device_type 'Bruker APEX area-detector diffractometer'
_diffrn_measurement_method '\f and \w scan'
_diffrn_radiation_monochromator graphite
_diffrn_radiation_source 'fine-focus sealed tube'
_diffrn_radiation_type MoK\a
_diffrn_radiation_wavelength 0.71073
_diffrn_reflns_av_R_equivalents 0.0160
_diffrn_reflns_av_sigmaI/netI 0.0367
_diffrn_reflns_limit_h_max 12
_diffrn_reflns_limit_h_min -11
_diffrn_reflns_limit_k_max 12
_diffrn_reflns_limit_k_min -12
_diffrn_reflns_limit_l_max 12
_diffrn_reflns_limit_l_min -14
_diffrn_reflns_number 4771
_diffrn_reflns_theta_full 27.00
_diffrn_reflns_theta_max 27.00
_diffrn_reflns_theta_min 1.99
_diffrn_standards_decay_% no
_diffrn_standards_interval_count none
_diffrn_standards_interval_time none
_diffrn_standards_number none
_exptl_absorpt_coefficient_mu 9.984
_exptl_absorpt_correction_T_max 0.5022
_exptl_absorpt_correction_T_min 0.2400
_exptl_absorpt_correction_type empirical
_exptl_crystal_colour orange
_exptl_crystal_density_diffrn 2.133
_exptl_crystal_density_method 'not measured'
_exptl_crystal_description block
_exptl_crystal_F_000 544
_exptl_crystal_size_max 0.20
_exptl_crystal_size_mid 0.12
_exptl_crystal_size_min 0.08
_refine_diff_density_max 1.228
_refine_diff_density_min -0.646
_refine_diff_density_rms 0.152
_refine_ls_extinction_method none
_refine_ls_goodness_of_fit_ref 1.085
_refine_ls_hydrogen_treatment constr
_refine_ls_matrix_type full
_refine_ls_number_parameters 235
_refine_ls_number_reflns 3748
_refine_ls_number_restraints 0
_refine_ls_restrained_S_all 1.085
_refine_ls_R_factor_all 0.0332
_refine_ls_R_factor_gt 0.0288
_refine_ls_shift/su_max 0.001
_refine_ls_shift/su_mean 0.000
_refine_ls_structure_factor_coef Fsqd
_refine_ls_weighting_details 'calc w=1/[\s^2^(Fo^2^)+(0.0349P)^2^+0.0000P] where P=(Fo^2^+2Fc^2^)/3'
_refine_ls_weighting_scheme calc
_refine_ls_wR_factor_gt 0.0646
_refine_ls_wR_factor_ref 0.0668
_reflns_number_gt 3440
_reflns_number_total 3748
_reflns_threshold_expression >2sigma(I)
_cod_data_source_file c1dt11258a.txt
_cod_data_source_block 2
_cod_depositor_comments
;
The following automatic conversions were performed:

'_exptl_absorpt_correction_type' value 'Empirical' changed to
'empirical' according to
/home/saulius/struct/CIF-dictionaries/cif_core.dic dictionary named
'cif_core.dic' version 2.4.1 from 2010-06-29.

Automatic conversion script
Id: cif_fix_values 1715 2011-07-08 13:25:40Z adriana 
;
_cod_original_sg_symbol_H-M P-1
_cod_database_code 7017615

loop_
_symmetry_equiv_pos_as_xyz
'x, y, z'
'-x, -y, -z'

loop_
_atom_site_label
_atom_site_type_symbol
_atom_site_fract_x
_atom_site_fract_y
_atom_site_fract_z
_atom_site_U_iso_or_equiv
_atom_site_adp_type
_atom_site_occupancy
_atom_site_symmetry_multiplicity
_atom_site_calc_flag
_atom_site_refinement_flags
Bi1 Bi 0.27473(2) 0.38890(2) 0.265975(18) 0.02360(7) Uani 1 1 d .
O1 O 0.1148(5) 0.5874(4) 0.1238(4) 0.0374(9) Uani 1 1 d .
O2 O -0.1160(4) 0.7010(4) -0.2071(4) 0.0324(8) Uani 1 1 d .
O3 O 0.1486(6) 0.8328(6) -0.1375(6) 0.0653(15) Uani 1 1 d .
O4 O -0.1157(6) 0.9282(5) -0.1044(6) 0.0566(13) Uani 1 1 d .
O5 O -0.0709(5) 0.6800(5) 0.5286(4) 0.0432(10) Uani 1 1 d .
O6 O 0.1236(5) 0.5940(4) 0.3661(4) 0.0336(9) Uani 1 1 d .
O7 O 0.4289(5) 0.3477(5) 0.0501(4) 0.0402(10) Uani 1 1 d .
O8 O 0.5816(5) 0.4381(5) -0.1418(4) 0.0368(9) Uani 1 1 d .
O9 O 0.4494(6) 0.3385(6) 0.4004(5) 0.0575(13) Uani 1 1 d .
O10 O 0.4301(5) 0.0968(5) 0.3091(5) 0.0479(11) Uani 1 1 d .
N1 N 0.6927(6) 0.2352(7) 0.4370(6) 0.0521(14) Uani 1 1 d .
N2 N 0.5634(6) -0.1020(6) 0.2175(6) 0.0468(13) Uani 1 1 d .
C1 C 0.0638(6) 0.5521(6) 0.0597(5) 0.0269(11) Uani 1 1 d .
C2 C 0.0073(6) 0.6575(6) -0.0508(5) 0.0280(11) Uani 1 1 d .
C3 C -0.0609(6) 0.6133(6) -0.1095(5) 0.0253(10) Uani 1 1 d .
C4 C 0.0243(7) 0.8133(6) -0.1025(6) 0.0335(12) Uani 1 1 d .
C5 C -0.1163(11) 1.0894(9) -0.1547(10) 0.081(3) Uani 1 1 d .
H5A H -0.2241 1.1604 -0.1509 0.121 Uiso 1 1 calc R
H5B H -0.0529 1.1073 -0.2437 0.121 Uiso 1 1 calc R
H5C H -0.0724 1.1052 -0.1021 0.121 Uiso 1 1 calc R
C6 C 0.0148(6) 0.5798(6) 0.4697(5) 0.0265(11) Uani 1 1 d .
C7 C 0.5042(6) 0.4369(6) -0.0259(5) 0.0281(11) Uani 1 1 d .
C8 C 0.5728(8) 0.2271(9) 0.4199(7) 0.0528(17) Uani 1 1 d .
H8A H 0.5798 0.1305 0.4225 0.063 Uiso 1 1 calc R
C9 C 0.6960(11) 0.3861(14) 0.4215(14) 0.121(5) Uani 1 1 d .
H9A H 0.5972 0.4658 0.4059 0.182 Uiso 1 1 calc R
H9B H 0.7832 0.4071 0.3488 0.182 Uiso 1 1 calc R
H9C H 0.7099 0.3843 0.4998 0.182 Uiso 1 1 calc R
C10 C 0.8331(9) 0.1016(12) 0.4617(10) 0.096(3) Uani 1 1 d .
H10A H 0.8177 0.0096 0.4702 0.144 Uiso 1 1 calc R
H10B H 0.8507 0.0919 0.5412 0.144 Uiso 1 1 calc R
H10C H 0.9243 0.1144 0.3902 0.144 Uiso 1 1 calc R
C11 C 0.4421(8) 0.0185(8) 0.2428(6) 0.0443(15) Uani 1 1 d .
H11A H 0.3567 0.0495 0.2089 0.053 Uiso 1 1 calc R
C12 C 0.5655(10) -0.1892(10) 0.1417(10) 0.076(3) Uani 1 1 d .
H12A H 0.4657 -0.1442 0.1189 0.114 Uiso 1 1 calc R
H12B H 0.5807 -0.2954 0.1930 0.114 Uiso 1 1 calc R
H12C H 0.6513 -0.1855 0.0634 0.114 Uiso 1 1 calc R
C13 C 0.7056(9) -0.1535(10) 0.2620(9) 0.072(2) Uani 1 1 d .
H13A H 0.6890 -0.0871 0.3104 0.107 Uiso 1 1 calc R
H13B H 0.7961 -0.1487 0.1876 0.107 Uiso 1 1 calc R
H13C H 0.7250 -0.2585 0.3171 0.107 Uiso 1 1 calc R

loop_
_atom_site_aniso_label
_atom_site_aniso_U_11
_atom_site_aniso_U_22
_atom_site_aniso_U_33
_atom_site_aniso_U_23
_atom_site_aniso_U_13
_atom_site_aniso_U_12
Bi1 0.02573(11) 0.02634(11) 0.02032(11) -0.00790(8) -0.00428(7) -0.01050(8)
O1 0.051(2) 0.028(2) 0.047(3) -0.0094(18) -0.030(2) -0.0114(17)
O2 0.043(2) 0.030(2) 0.030(2) -0.0009(16) -0.0197(18) -0.0159(17)
O3 0.055(3) 0.046(3) 0.100(4) -0.004(3) -0.027(3) -0.031(2)
O4 0.058(3) 0.025(2) 0.090(4) -0.008(2) -0.030(3) -0.015(2)
O5 0.050(2) 0.039(2) 0.036(2) -0.0184(19) 0.009(2) -0.021(2)
O6 0.046(2) 0.026(2) 0.029(2) -0.0085(16) 0.0006(17) -0.0202(17)
O7 0.055(2) 0.042(2) 0.030(2) -0.0181(19) 0.0079(19) -0.032(2)
O8 0.048(2) 0.044(2) 0.028(2) -0.0201(18) 0.0085(18) -0.0306(19)
O9 0.059(3) 0.063(3) 0.067(3) -0.024(3) -0.042(3) -0.008(2)
O10 0.060(3) 0.037(2) 0.048(3) -0.016(2) -0.021(2) -0.008(2)
N1 0.038(3) 0.072(4) 0.048(3) -0.018(3) -0.017(3) -0.015(3)
N2 0.048(3) 0.043(3) 0.058(4) -0.026(3) -0.014(3) -0.013(2)
C1 0.028(3) 0.025(3) 0.030(3) -0.008(2) -0.014(2) -0.004(2)
C2 0.032(3) 0.025(3) 0.032(3) -0.009(2) -0.011(2) -0.010(2)
C3 0.025(2) 0.026(3) 0.026(3) -0.007(2) -0.009(2) -0.007(2)
C4 0.043(3) 0.028(3) 0.038(3) -0.003(2) -0.020(3) -0.016(2)
C5 0.092(6) 0.038(4) 0.126(8) -0.016(5) -0.033(6) -0.036(4)
C6 0.033(3) 0.025(3) 0.025(3) -0.005(2) -0.012(2) -0.011(2)
C7 0.031(3) 0.031(3) 0.031(3) -0.016(2) -0.003(2) -0.015(2)
C8 0.051(4) 0.054(4) 0.062(5) -0.015(4) -0.029(4) -0.014(3)
C9 0.065(6) 0.131(10) 0.216(15) -0.096(10) -0.030(8) -0.037(6)
C10 0.046(5) 0.129(9) 0.077(7) -0.010(6) -0.034(5) -0.002(5)
C11 0.047(4) 0.047(4) 0.044(4) -0.014(3) -0.016(3) -0.016(3)
C12 0.074(5) 0.074(6) 0.104(7) -0.061(5) -0.021(5) -0.015(4)
C13 0.047(4) 0.079(6) 0.090(7) -0.045(5) -0.012(4) -0.008(4)

loop_
_atom_type_symbol
_atom_type_description
_atom_type_scat_dispersion_real
_atom_type_scat_dispersion_imag
_atom_type_scat_source
C C 0.0033 0.0016 'International Tables Vol C Tables 4.2.6.8 and 6.1.1.4'
H H 0.0000 0.0000 'International Tables Vol C Tables 4.2.6.8 and 6.1.1.4'
Bi Bi -4.1077 10.2566 'International Tables Vol C Tables 4.2.6.8 and 6.1.1.4'
N N 0.0061 0.0033 'International Tables Vol C Tables 4.2.6.8 and 6.1.1.4'
O O 0.0106 0.0060 'International Tables Vol C Tables 4.2.6.8 and 6.1.1.4'

loop_
_geom_angle_atom_site_label_1
_geom_angle_atom_site_label_2
_geom_angle_atom_site_label_3
_geom_angle
_geom_angle_site_symmetry_1
_geom_angle_site_symmetry_3
O8 Bi1 O6 78.79(12) 2_665 .
O8 Bi1 O1 76.11(14) 2_665 .
O6 Bi1 O1 74.35(13) . .
O8 Bi1 O7 68.49(12) 2_665 .
O6 Bi1 O7 140.03(13) . .
O1 Bi1 O7 75.98(15) . .
O8 Bi1 O9 74.90(16) 2_665 .
O6 Bi1 O9 79.09(15) . .
O1 Bi1 O9 143.77(15) . .
O7 Bi1 O9 112.20(16) . .
O8 Bi1 O5 145.08(12) 2_665 2_566
O6 Bi1 O5 67.61(12) . 2_566
O1 Bi1 O5 102.62(15) . 2_566
O7 Bi1 O5 145.95(13) . 2_566
O9 Bi1 O5 89.25(17) . 2_566
O8 Bi1 O2 132.05(13) 2_665 2_565
O6 Bi1 O2 115.28(13) . 2_565
O1 Bi1 O2 65.77(12) . 2_565
O7 Bi1 O2 74.74(13) . 2_565
O9 Bi1 O2 149.88(15) . 2_565
O5 Bi1 O2 73.93(13) 2_566 2_565
O8 Bi1 O10 118.42(15) 2_665 .
O6 Bi1 O10 143.93(14) . .
O1 Bi1 O10 138.03(13) . .
O7 Bi1 O10 74.49(14) . .
O9 Bi1 O10 76.01(15) . .
O5 Bi1 O10 86.29(14) 2_566 .
O2 Bi1 O10 78.08(13) 2_565 .
C1 O1 Bi1 120.1(3) . .
C3 O2 Bi1 116.7(3) . 2_565
C4 O4 C5 118.0(5) . .
C6 O5 Bi1 117.2(3) . 2_566
C6 O6 Bi1 120.9(3) . .
C7 O7 Bi1 117.1(3) . .
C7 O8 Bi1 119.8(3) . 2_665
C8 O9 Bi1 129.2(4) . .
C11 O10 Bi1 122.8(4) . .
C8 N1 C10 123.0(7) . .
C8 N1 C9 120.1(7) . .
C10 N1 C9 116.7(7) . .
C11 N2 C12 121.8(6) . .
C11 N2 C13 120.6(6) . .
C12 N2 C13 117.7(6) . .
O1 C1 C2 123.3(5) . .
O1 C1 C3 116.6(5) . 2_565
C2 C1 C3 120.1(4) . 2_565
C3 C2 C1 119.7(5) . .
C3 C2 C4 121.9(5) . .
C1 C2 C4 118.3(5) . .
O2 C3 C2 123.7(5) . .
O2 C3 C1 116.2(4) . 2_565
C2 C3 C1 120.0(4) . 2_565
O3 C4 O4 123.9(5) . .
O3 C4 C2 123.9(5) . .
O4 C4 C2 112.2(5) . .
O4 C5 H5A 109.5 . .
O4 C5 H5B 109.5 . .
H5A C5 H5B 109.5 . .
O4 C5 H5C 109.5 . .
H5A C5 H5C 109.5 . .
H5B C5 H5C 109.5 . .
O5 C6 O6 125.8(5) . .
O5 C6 C6 117.1(6) . 2_566
O6 C6 C6 117.1(5) . 2_566
O7 C7 O8 125.6(4) . .
O7 C7 C7 117.3(6) . 2_665
O8 C7 C7 117.1(6) . 2_665
O9 C8 N1 125.0(7) . .
O9 C8 H8A 117.5 . .
N1 C8 H8A 117.5 . .
N1 C9 H9A 109.5 . .
N1 C9 H9B 109.5 . .
H9A C9 H9B 109.5 . .
N1 C9 H9C 109.5 . .
H9A C9 H9C 109.5 . .
H9B C9 H9C 109.5 . .
N1 C10 H10A 109.5 . .
N1 C10 H10B 109.5 . .
H10A C10 H10B 109.5 . .
N1 C10 H10C 109.5 . .
H10A C10 H10C 109.5 . .
H10B C10 H10C 109.5 . .
O10 C11 N2 125.5(6) . .
O10 C11 H11A 117.3 . .
N2 C11 H11A 117.3 . .
N2 C12 H12A 109.5 . .
N2 C12 H12B 109.5 . .
H12A C12 H12B 109.5 . .
N2 C12 H12C 109.5 . .
H12A C12 H12C 109.5 . .
H12B C12 H12C 109.5 . .
N2 C13 H13A 109.5 . .
N2 C13 H13B 109.5 . .
H13A C13 H13B 109.5 . .
N2 C13 H13C 109.5 . .
H13A C13 H13C 109.5 . .
H13B C13 H13C 109.5 . .

loop_
_geom_bond_atom_site_label_1
_geom_bond_atom_site_label_2
_geom_bond_distance
_geom_bond_site_symmetry_2
Bi1 O8 2.361(4) 2_665
Bi1 O6 2.371(3) .
Bi1 O1 2.378(4) .
Bi1 O7 2.449(4) .
Bi1 O9 2.493(4) .
Bi1 O5 2.494(4) 2_566
Bi1 O2 2.494(4) 2_565
Bi1 O10 2.558(4) .
O1 C1 1.258(6) .
O2 C3 1.258(6) .
O2 Bi1 2.494(4) 2_565
O3 C4 1.190(7) .
O4 C4 1.330(7) .
O4 C5 1.476(8) .
O5 C6 1.236(6) .
O5 Bi1 2.494(4) 2_566
O6 C6 1.252(6) .
O7 C7 1.243(6) .
O8 C7 1.251(6) .
O8 Bi1 2.361(4) 2_665
O9 C8 1.240(8) .
O10 C11 1.248(7) .
N1 C8 1.295(8) .
N1 C10 1.445(9) .
N1 C9 1.463(11) .
N2 C11 1.293(8) .
N2 C12 1.460(8) .
N2 C13 1.461(9) .
C1 C2 1.410(7) .
C1 C3 1.528(7) 2_565
C2 C3 1.400(7) .
C2 C4 1.490(7) .
C3 C1 1.528(7) 2_565
C5 H5A 0.9600 .
C5 H5B 0.9600 .
C5 H5C 0.9600 .
C6 C6 1.574(10) 2_566
C7 C7 1.568(9) 2_665
C8 H8A 0.9300 .
C9 H9A 0.9600 .
C9 H9B 0.9600 .
C9 H9C 0.9600 .
C10 H10A 0.9600 .
C10 H10B 0.9600 .
C10 H10C 0.9600 .
C11 H11A 0.9300 .
C12 H12A 0.9600 .
C12 H12B 0.9600 .
C12 H12C 0.9600 .
C13 H13A 0.9600 .
C13 H13B 0.9600 .
C13 H13C 0.9600 .
